data_4105335
loop_
_publ_author_name
'John W. Kramer'
'Daniel S. Treitler'
'Erin W. Dunn'
'Pascal M. Castro'
'Thierry Roisnel'
'Christophe M. Thomas'
'Geoffrey W. Coates'

_publ_section_title
;
 Polymerization of Enantiopure Monomers Using Syndiospecific Catalysts: A
 New Approach To Sequence Control in Polymer Synthesis
;
_journal_name_full 'Journal of the American Chemical Society'
_journal_page_first 16042
_journal_page_last 16044
_journal_paper_doi 10.1021/ja9075327
_journal_volume 131
_journal_year 2009
_chemical_compound_source 'synthesis as described'
_chemical_formula_moiety 'C38 H68 N3 O2 Si2 Y1'
_chemical_formula_sum 'C38 H68 N3 O2 Si2 Y'
_chemical_formula_weight 744.04
_chemical_name_systematic
;
 ?
;
_space_group_IT_number 14
_symmetry_cell_setting monoclinic
_symmetry_Int_Tables_number 14
_symmetry_space_group_name_Hall '-P 2ybc'
_symmetry_space_group_name_H-M 'P 1 21/c 1'
_atom_sites_solution_hydrogens geom
_atom_sites_solution_primary direct
_atom_sites_solution_secondary difmap
_audit_conform_dict_location ftp://ftp.iucr.org/pub/cif_core.dic
_audit_conform_dict_name cif_core.dic
_audit_conform_dict_version 2.3
_audit_creation_date 2006-11-30T09:49:50-00:00
_audit_creation_method 'WinGX routine CIF_UPDATE'
_cell_angle_alpha 90
_cell_angle_beta 103.7990(10)
_cell_angle_gamma 90
_cell_formula_units_Z 4
_cell_length_a 10.0543(3)
_cell_length_b 26.7727(8)
_cell_length_c 16.5720(5)
_cell_measurement_reflns_used 7304
_cell_measurement_temperature 100(2)
_cell_measurement_theta_max 27.49
_cell_measurement_theta_min 2.53
_cell_measurement_wavelength 0.71073
_cell_volume 4332.1(2)
_computing_cell_refinement 'Bruker SMART'
_computing_data_collection 'Bruker SMART'
_computing_data_reduction 'Bruker SAINT'
_computing_molecular_graphics 'Ortep-3 for Windows (Farrugia, 1997)'
_computing_publication_material 'WinGX publication routines (Farrugia, 1999)'
_computing_structure_refinement 'SHELXL-97 (Sheldrick, 1997)'
_computing_structure_solution 'SIR97 (Altomare, 1999)'
_diffrn_ambient_temperature 100(2)
_diffrn_detector 'CCD plate'
_diffrn_measured_fraction_theta_full 0.997
_diffrn_measured_fraction_theta_max 0.997
_diffrn_measurement_device_type 'APEXII, Bruker-AXS'
_diffrn_measurement_method 'CCD rotation images, thin slices'
_diffrn_radiation_monochromator graphite
_diffrn_radiation_probe x-ray
_diffrn_radiation_type MoK\a
_diffrn_radiation_wavelength 0.71073
_diffrn_reflns_av_R_equivalents 0.0581
_diffrn_reflns_av_unetI/netI 0.0612
_diffrn_reflns_limit_h_max 12
_diffrn_reflns_limit_h_min -13
_diffrn_reflns_limit_k_max 34
_diffrn_reflns_limit_k_min -34
_diffrn_reflns_limit_l_max 21
_diffrn_reflns_limit_l_min -18
_diffrn_reflns_number 33371
_diffrn_reflns_theta_full 27.5
_diffrn_reflns_theta_max 27.5
_diffrn_reflns_theta_min 2.58
_exptl_absorpt_coefficient_mu 1.433
_exptl_absorpt_correction_T_max 0.944
_exptl_absorpt_correction_T_min 0.768
_exptl_absorpt_correction_type multi-scan
_exptl_absorpt_process_details
;
  [Sheldrick, G.M. (2002). SADABS Bruker AXS Inc., Madison, Wisconsin, USA]
;
_exptl_crystal_colour colorless
_exptl_crystal_density_diffrn 1.141
_exptl_crystal_description prism
_exptl_crystal_F_000 1600
_exptl_crystal_size_max 0.18
_exptl_crystal_size_mid 0.09
_exptl_crystal_size_min 0.04
_refine_diff_density_max 0.603
_refine_diff_density_min -0.418
_refine_diff_density_rms 0.068
_refine_ls_extinction_method none
_refine_ls_goodness_of_fit_ref 1.031
_refine_ls_hydrogen_treatment constr
_refine_ls_matrix_type full
_refine_ls_number_parameters 415
_refine_ls_number_reflns 9931
_refine_ls_number_restraints 0
_refine_ls_restrained_S_all 1.031
_refine_ls_R_factor_all 0.0653
_refine_ls_R_factor_gt 0.0409
_refine_ls_shift/su_max 0.004
_refine_ls_shift/su_mean 0.001
_refine_ls_structure_factor_coef Fsqd
_refine_ls_weighting_details 'calc w=1/[\s^2^(Fo^2^)+(0.0422P)^2^+1.6535P] where P=(Fo^2^+2Fc^2^)/3'
_refine_ls_weighting_scheme calc
_refine_ls_wR_factor_gt 0.0901
_refine_ls_wR_factor_ref 0.0982
_reflns_number_gt 7556
_reflns_number_total 9931
_reflns_threshold_expression >2sigma(I)
_cod_data_source_file ja9075327_si_002.cif
_cod_data_source_block job
_cod_original_sg_symbol_H-M 'P 21/c'
_cod_database_code 4105335

loop_
_symmetry_equiv_pos_as_xyz
'x, y, z'
'-x, y+1/2, -z+1/2'
'-x, -y, -z'
'x, -y-1/2, z-1/2'

loop_
_atom_site_label
_atom_site_type_symbol
_atom_site_fract_x
_atom_site_fract_y
_atom_site_fract_z
_atom_site_U_iso_or_equiv
_atom_site_adp_type
_atom_site_occupancy
_atom_site_calc_flag
_atom_site_refinement_flags
Y1 Y 0.54192(2) 0.205961(8) 0.814763(13) 0.01326(7) Uani 1 d .
N1 N 0.36998(19) 0.26067(7) 0.80450(12) 0.0166(4) Uani 1 d .
N2 N 0.79179(19) 0.19583(7) 0.88026(12) 0.0160(4) Uani 1 d .
N3 N 0.67815(19) 0.25326(7) 0.72985(12) 0.0144(4) Uani 1 d .
O4 O 0.50118(16) 0.15938(6) 0.70858(10) 0.0183(3) Uani 1 d .
O5 O 0.53888(16) 0.16680(6) 0.92529(10) 0.0212(4) Uani 1 d .
Si1 Si 0.42612(7) 0.30119(2) 0.88426(4) 0.02012(15) Uani 1 d .
HI1 H 0.5242 0.2922 0.9079 0.024 Uiso 1 calc R
Si2 Si 0.20426(6) 0.24827(3) 0.75725(4) 0.01737(14) Uani 1 d .
HI2 H 0.1446 0.2665 0.7879 0.021 Uiso 1 calc R
C11 C 0.3414(3) 0.29540(10) 0.97233(16) 0.0271(6) Uani 1 d .
H11A H 0.3395 0.2602 0.9883 0.041 Uiso 1 calc R
H11B H 0.2475 0.3081 0.9552 0.041 Uiso 1 calc R
H11C H 0.3926 0.3148 1.0198 0.041 Uiso 1 calc R
C12 C 0.4274(3) 0.36862(10) 0.8573(2) 0.0355(7) Uani 1 d .
H12A H 0.4719 0.373 0.8112 0.053 Uiso 1 calc R
H12B H 0.4779 0.3874 0.9057 0.053 Uiso 1 calc R
H12C H 0.3331 0.381 0.8407 0.053 Uiso 1 calc R
C13 C 0.1686(3) 0.17988(10) 0.76191(18) 0.0300(6) Uani 1 d .
H13A H 0.194 0.1686 0.8198 0.045 Uiso 1 calc R
H13B H 0.2222 0.1615 0.7295 0.045 Uiso 1 calc R
H13C H 0.0708 0.1737 0.7388 0.045 Uiso 1 calc R
C14 C 0.1544(3) 0.26761(11) 0.64665(17) 0.0331(7) Uani 1 d .
H14A H 0.171 0.3035 0.6425 0.05 Uiso 1 calc R
H14B H 0.057 0.2605 0.6241 0.05 Uiso 1 calc R
H14C H 0.2089 0.249 0.615 0.05 Uiso 1 calc R
C21 C 0.8449(3) 0.14844(10) 0.85602(16) 0.0252(6) Uani 1 d .
H21A H 0.7952 0.1205 0.8736 0.038 Uiso 1 calc R
H21B H 0.9426 0.1456 0.8828 0.038 Uiso 1 calc R
H21C H 0.8321 0.1476 0.7955 0.038 Uiso 1 calc R
C22 C 0.8641(2) 0.23957(10) 0.85485(15) 0.0227(5) Uani 1 d .
H22A H 0.9642 0.2347 0.8744 0.027 Uiso 1 calc R
H22B H 0.8392 0.2701 0.8815 0.027 Uiso 1 calc R
C23 C 0.8276(2) 0.24643(9) 0.76162(14) 0.0180(5) Uani 1 d .
H23A H 0.8762 0.276 0.747 0.022 Uiso 1 calc R
H23B H 0.8577 0.2168 0.735 0.022 Uiso 1 calc R
C31 C 0.6438(3) 0.30727(8) 0.73035(15) 0.0197(5) Uani 1 d .
H31A H 0.5448 0.3117 0.7094 0.03 Uiso 1 calc R
H31B H 0.6921 0.3256 0.6947 0.03 Uiso 1 calc R
H31C H 0.6719 0.3201 0.7872 0.03 Uiso 1 calc R
C32 C 0.6332(2) 0.23536(8) 0.64177(14) 0.0167(5) Uani 1 d .
H32A H 0.6806 0.2554 0.6069 0.02 Uiso 1 calc R
H32B H 0.5337 0.2415 0.6217 0.02 Uiso 1 calc R
C33 C 0.6609(2) 0.18091(8) 0.63021(14) 0.0157(5) Uani 1 d .
C34 C 0.5865(2) 0.14447(9) 0.66157(13) 0.0157(5) Uani 1 d .
C35 C 0.6035(2) 0.09334(9) 0.64393(14) 0.0163(5) Uani 1 d .
C36 C 0.5165(3) 0.05268(9) 0.67179(15) 0.0215(5) Uani 1 d .
C37 C 0.5475(3) 0.05059(10) 0.76712(16) 0.0275(6) Uani 1 d .
H37A H 0.4919 0.0244 0.7842 0.041 Uiso 1 calc R
H37B H 0.5255 0.0829 0.7886 0.041 Uiso 1 calc R
H37C H 0.6448 0.0432 0.7893 0.041 Uiso 1 calc R
C38 C 0.5463(3) 0.00042(9) 0.64238(17) 0.0284(6) Uani 1 d .
H38A H 0.4893 -0.0242 0.6621 0.043 Uiso 1 calc R
H38B H 0.6432 -0.0077 0.6647 0.043 Uiso 1 calc R
H38C H 0.5255 -0.0002 0.5815 0.043 Uiso 1 calc R
C39 C 0.3640(3) 0.06345(10) 0.63567(18) 0.0287(6) Uani 1 d .
H39A H 0.3088 0.0375 0.6538 0.043 Uiso 1 calc R
H39B H 0.345 0.0637 0.5749 0.043 Uiso 1 calc R
H39C H 0.3407 0.0961 0.6553 0.043 Uiso 1 calc R
C40 C 0.7015(2) 0.08161(9) 0.59991(14) 0.0177(5) Uani 1 d .
H40 H 0.7136 0.0474 0.588 0.021 Uiso 1 calc R
C41 C 0.7832(2) 0.11679(9) 0.57218(14) 0.0171(5) Uani 1 d .
C42 C 0.7588(2) 0.16670(9) 0.58677(14) 0.0170(5) Uani 1 d .
H42 H 0.8096 0.1918 0.5668 0.02 Uiso 1 calc R
C43 C 0.8904(2) 0.09926(9) 0.52649(14) 0.0194(5) Uani 1 d .
C44 C 0.9812(3) 0.14193(10) 0.50914(19) 0.0349(7) Uani 1 d .
H44A H 1.0478 0.1288 0.4799 0.052 Uiso 1 calc R
H44B H 1.0298 0.157 0.5618 0.052 Uiso 1 calc R
H44C H 0.924 0.1673 0.4746 0.052 Uiso 1 calc R
C45 C 0.9853(3) 0.06055(10) 0.57983(17) 0.0303(6) Uani 1 d .
H45A H 1.054 0.0495 0.5505 0.045 Uiso 1 calc R
H45B H 0.9311 0.0318 0.5899 0.045 Uiso 1 calc R
H45C H 1.0313 0.0757 0.633 0.045 Uiso 1 calc R
C46 C 0.8187(3) 0.07493(12) 0.44398(17) 0.0363(7) Uani 1 d .
H46A H 0.8875 0.0638 0.4147 0.054 Uiso 1 calc R
H46B H 0.7575 0.0993 0.4096 0.054 Uiso 1 calc R
H46C H 0.7653 0.0461 0.4548 0.054 Uiso 1 calc R
C51 C 0.6188(2) 0.14250(9) 0.98980(14) 0.0194(5) Uani 1 d .
C52 C 0.7595(2) 0.15447(9) 1.01268(14) 0.0203(5) Uani 1 d .
C53 C 0.8148(3) 0.19849(9) 0.97276(15) 0.0218(5) Uani 1 d .
H53A H 0.7717 0.2294 0.9872 0.026 Uiso 1 calc R
H53B H 0.9145 0.2011 0.9972 0.026 Uiso 1 calc R
C54 C 0.8477(3) 0.12777(9) 1.07519(15) 0.0224(5) Uani 1 d .
H54 H 0.9424 0.1359 1.0889 0.027 Uiso 1 calc R
C55 C 0.8012(2) 0.08952(9) 1.11835(14) 0.0212(5) Uani 1 d .
C56 C 0.6607(2) 0.08051(9) 1.09838(14) 0.0177(5) Uani 1 d .
H56 H 0.6266 0.0557 1.1291 0.021 Uiso 1 calc R
C57 C 0.5669(2) 0.10579(8) 1.03581(14) 0.0163(5) Uani 1 d .
C58 C 0.9037(3) 0.05981(10) 1.18515(16) 0.0244(6) Uani 1 d .
C59 C 0.9981(3) 0.02991(13) 1.1440(2) 0.0502(9) Uani 1 d .
H59A H 1.0632 0.0109 1.1864 0.075 Uiso 1 calc R
H59B H 1.0484 0.0527 1.1158 0.075 Uiso 1 calc R
H59C H 0.9436 0.0068 1.1034 0.075 Uiso 1 calc R
C60 C 0.9881(3) 0.09645(11) 1.24864(18) 0.0405(8) Uani 1 d .
H60A H 1.0532 0.0777 1.2914 0.061 Uiso 1 calc R
H60B H 0.9266 0.1157 1.2747 0.061 Uiso 1 calc R
H60C H 1.0382 0.1193 1.2203 0.061 Uiso 1 calc R
C61 C 0.8316(3) 0.02367(10) 1.23238(16) 0.0268(6) Uani 1 d .
H61A H 0.9003 0.0056 1.2741 0.04 Uiso 1 calc R
H61B H 0.7771 -0.0002 1.1933 0.04 Uiso 1 calc R
H61C H 0.7715 0.0425 1.2599 0.04 Uiso 1 calc R
C62 C 0.4121(2) 0.09588(9) 1.01936(14) 0.0175(5) Uani 1 d .
C63 C 0.3771(3) 0.05782(11) 1.08065(18) 0.0330(7) Uani 1 d .
H63A H 0.4097 0.0703 1.1375 0.05 Uiso 1 calc R
H63B H 0.4218 0.0259 1.075 0.05 Uiso 1 calc R
H63C H 0.2777 0.053 1.0684 0.05 Uiso 1 calc R
C64 C 0.3362(3) 0.14464(10) 1.02789(17) 0.0268(6) Uani 1 d .
H64A H 0.3705 0.1583 1.0839 0.04 Uiso 1 calc R
H64B H 0.2379 0.1379 1.0184 0.04 Uiso 1 calc R
H64C H 0.3518 0.1689 0.9868 0.04 Uiso 1 calc R
C65 C 0.3571(3) 0.07450(10) 0.93177(16) 0.0259(6) Uani 1 d .
H65A H 0.2583 0.0688 0.9222 0.039 Uiso 1 calc R
H65B H 0.4033 0.0428 0.9267 0.039 Uiso 1 calc R
H65C H 0.3747 0.0983 0.8905 0.039 Uiso 1 calc R

loop_
_atom_site_aniso_label
_atom_site_aniso_U_11
_atom_site_aniso_U_22
_atom_site_aniso_U_33
_atom_site_aniso_U_23
_atom_site_aniso_U_13
_atom_site_aniso_U_12
Y1 0.01117(11) 0.01453(11) 0.01371(11) 0.00127(9) 0.00224(8) -0.00008(9)
N1 0.0131(10) 0.0178(10) 0.0177(10) 0.0000(8) 0.0015(8) 0.0013(8)
N2 0.0144(10) 0.0203(11) 0.0132(9) 0.0016(8) 0.0029(8) -0.0016(8)
N3 0.0154(10) 0.0133(10) 0.0143(9) 0.0027(8) 0.0028(8) -0.0007(8)
O4 0.0190(8) 0.0171(9) 0.0196(8) -0.0017(7) 0.0064(7) -0.0015(7)
O5 0.0148(8) 0.0269(10) 0.0208(9) 0.0089(7) 0.0020(7) 0.0018(7)
Si1 0.0149(3) 0.0176(4) 0.0262(4) -0.0040(3) 0.0017(3) 0.0013(3)
Si2 0.0121(3) 0.0214(4) 0.0183(3) 0.0011(3) 0.0032(3) 0.0011(3)
C11 0.0258(14) 0.0293(15) 0.0239(13) -0.0091(12) 0.0017(11) 0.0053(12)
C12 0.0369(17) 0.0196(14) 0.0517(19) -0.0023(13) 0.0141(14) 0.0013(12)
C13 0.0226(14) 0.0276(15) 0.0370(16) 0.0029(12) 0.0015(12) -0.0039(12)
C14 0.0238(14) 0.0441(18) 0.0285(15) 0.0100(13) 0.0004(12) -0.0022(13)
C21 0.0210(13) 0.0272(14) 0.0264(14) -0.0027(11) 0.0036(11) 0.0044(11)
C22 0.0172(12) 0.0271(14) 0.0221(13) 0.0039(11) 0.0015(10) -0.0036(11)
C23 0.0148(12) 0.0208(13) 0.0185(12) 0.0050(10) 0.0039(9) -0.0031(10)
C31 0.0234(13) 0.0140(12) 0.0219(12) 0.0019(10) 0.0055(10) -0.0018(10)
C32 0.0173(12) 0.0191(12) 0.0124(11) 0.0023(9) 0.0009(9) 0.0005(10)
C33 0.0170(12) 0.0163(12) 0.0122(11) 0.0013(9) 0.0002(9) 0.0009(10)
C34 0.0151(12) 0.0184(12) 0.0118(11) -0.0014(9) -0.0004(9) 0.0006(10)
C35 0.0162(12) 0.0180(12) 0.0133(11) 0.0015(9) 0.0010(9) 0.0005(9)
C36 0.0246(13) 0.0157(12) 0.0256(13) -0.0005(10) 0.0088(11) -0.0038(10)
C37 0.0381(16) 0.0208(14) 0.0269(14) 0.0051(11) 0.0145(12) -0.0039(12)
C38 0.0366(16) 0.0165(13) 0.0356(16) -0.0008(11) 0.0156(13) -0.0035(12)
C39 0.0236(14) 0.0244(15) 0.0383(16) -0.0025(12) 0.0078(12) -0.0077(11)
C40 0.0207(12) 0.0137(12) 0.0166(12) 0.0009(9) 0.0004(10) 0.0030(10)
C41 0.0196(12) 0.0181(12) 0.0129(11) 0.0013(9) 0.0026(9) 0.0023(10)
C42 0.0191(12) 0.0204(12) 0.0115(11) 0.0044(9) 0.0035(9) -0.0010(10)
C43 0.0214(13) 0.0206(13) 0.0170(12) 0.0002(10) 0.0060(10) 0.0038(10)
C44 0.0381(17) 0.0298(16) 0.0457(18) 0.0033(13) 0.0272(14) 0.0038(13)
C45 0.0260(14) 0.0316(16) 0.0339(16) 0.0056(12) 0.0086(12) 0.0083(12)
C46 0.0333(16) 0.053(2) 0.0243(15) -0.0111(13) 0.0102(12) 0.0042(14)
C51 0.0186(12) 0.0229(13) 0.0165(12) 0.0015(10) 0.0037(10) 0.0019(10)
C52 0.0238(13) 0.0213(13) 0.0162(12) -0.0002(10) 0.0056(10) -0.0005(10)
C53 0.0205(13) 0.0274(14) 0.0156(11) -0.0014(10) 0.0006(10) -0.0003(11)
C54 0.0169(12) 0.0299(14) 0.0194(12) -0.0001(11) 0.0025(10) 0.0005(11)
C55 0.0212(13) 0.0260(14) 0.0148(12) 0.0023(10) 0.0012(10) 0.0009(11)
C56 0.0223(12) 0.0167(12) 0.0146(11) 0.0003(9) 0.0051(10) -0.0022(10)
C57 0.0180(12) 0.0166(12) 0.0148(11) -0.0004(9) 0.0049(9) -0.0004(10)
C58 0.0195(13) 0.0289(14) 0.0221(13) 0.0082(11) -0.0003(10) 0.0020(11)
C59 0.0379(18) 0.065(2) 0.051(2) 0.0237(18) 0.0174(16) 0.0270(17)
C60 0.0348(17) 0.0405(18) 0.0344(17) 0.0185(14) -0.0150(13) -0.0131(14)
C61 0.0298(14) 0.0230(14) 0.0228(13) 0.0067(11) -0.0030(11) -0.0010(11)
C62 0.0157(12) 0.0188(12) 0.0190(12) 0.0015(10) 0.0060(10) -0.0022(10)
C63 0.0220(14) 0.0422(18) 0.0357(16) 0.0165(13) 0.0086(12) -0.0026(12)
C64 0.0212(13) 0.0304(15) 0.0294(14) -0.0051(12) 0.0074(11) 0.0043(11)
C65 0.0220(13) 0.0243(14) 0.0295(14) -0.0026(11) 0.0025(11) -0.0032(11)

loop_
_atom_type_symbol
_atom_type_description
_atom_type_scat_dispersion_real
_atom_type_scat_dispersion_imag
_atom_type_scat_source
C C 0.0033 0.0016 'International Tables Vol C Tables 4.2.6.8 and 6.1.1.4'
H H 0 0 'International Tables Vol C Tables 4.2.6.8 and 6.1.1.4'
N N 0.0061 0.0033 'International Tables Vol C Tables 4.2.6.8 and 6.1.1.4'
O O 0.0106 0.006 'International Tables Vol C Tables 4.2.6.8 and 6.1.1.4'
Si Si 0.0817 0.0704 'International Tables Vol C Tables 4.2.6.8 and 6.1.1.4'
Y Y -2.7962 3.5667 'International Tables Vol C Tables 4.2.6.8 and 6.1.1.4'

loop_
_geom_angle_atom_site_label_1
_geom_angle_atom_site_label_2
_geom_angle_atom_site_label_3
_geom_angle
O4 Y1 O5 112.82(6)
O4 Y1 N1 109.23(7)
O5 Y1 N1 102.67(7)
O4 Y1 N2 105.79(6)
O5 Y1 N2 77.95(6)
N1 Y1 N2 141.27(7)
O4 Y1 N3 81.68(6)
O5 Y1 N3 148.43(6)
N1 Y1 N3 98.11(6)
N2 Y1 N3 70.99(6)
O4 Y1 Si1 140.36(5)
O5 Y1 Si1 90.09(5)
N1 Y1 Si1 31.65(5)
N2 Y1 Si1 110.57(5)
N3 Y1 Si1 95.47(4)
Si2 N1 Si1 126.28(11)
Si2 N1 Y1 124.19(10)
Si1 N1 Y1 104.54(9)
C21 N2 C22 111.58(19)
C21 N2 C53 110.09(18)
C22 N2 C53 106.57(18)
C21 N2 Y1 111.56(14)
C22 N2 Y1 107.41(13)
C53 N2 Y1 109.47(13)
C23 N3 C31 109.60(18)
C23 N3 C32 110.56(17)
C31 N3 C32 107.44(17)
C23 N3 Y1 112.28(13)
C31 N3 Y1 109.08(13)
C32 N3 Y1 107.73(13)
C34 O4 Y1 129.11(14)
C51 O5 Y1 143.10(14)
N1 Si1 C12 116.90(12)
N1 Si1 C11 115.28(11)
C12 Si1 C11 107.43(13)
C12 Si1 Y1 132.57(10)
C11 Si1 Y1 119.97(9)
N1 Si1 HI1 105.4
C12 Si1 HI1 105.4
C11 Si1 HI1 105.4
Y1 Si1 HI1 62
N1 Si2 C14 113.93(11)
N1 Si2 C13 110.46(11)
C14 Si2 C13 107.74(13)
N1 Si2 HI2 108.2
C14 Si2 HI2 108.2
C13 Si2 HI2 108.2
Si1 C11 H11A 109.5
Si1 C11 H11B 109.5
H11A C11 H11B 109.5
Si1 C11 H11C 109.5
H11A C11 H11C 109.5
H11B C11 H11C 109.5
Si1 C12 H12A 109.5
Si1 C12 H12B 109.5
H12A C12 H12B 109.5
Si1 C12 H12C 109.5
H12A C12 H12C 109.5
H12B C12 H12C 109.5
Si2 C13 H13A 109.5
Si2 C13 H13B 109.5
H13A C13 H13B 109.5
Si2 C13 H13C 109.5
H13A C13 H13C 109.5
H13B C13 H13C 109.5
Si2 C14 H14A 109.5
Si2 C14 H14B 109.5
H14A C14 H14B 109.5
Si2 C14 H14C 109.5
H14A C14 H14C 109.5
H14B C14 H14C 109.5
N2 C21 H21A 109.5
N2 C21 H21B 109.5
H21A C21 H21B 109.5
N2 C21 H21C 109.5
H21A C21 H21C 109.5
H21B C21 H21C 109.5
N2 C22 C23 111.59(19)
N2 C22 H22A 109.3
C23 C22 H22A 109.3
N2 C22 H22B 109.3
C23 C22 H22B 109.3
H22A C22 H22B 108
N3 C23 C22 110.93(18)
N3 C23 H23A 109.5
C22 C23 H23A 109.5
N3 C23 H23B 109.5
C22 C23 H23B 109.5
H23A C23 H23B 108
N3 C31 H31A 109.5
N3 C31 H31B 109.5
H31A C31 H31B 109.5
N3 C31 H31C 109.5
H31A C31 H31C 109.5
H31B C31 H31C 109.5
N3 C32 C33 114.30(18)
N3 C32 H32A 108.7
C33 C32 H32A 108.7
N3 C32 H32B 108.7
C33 C32 H32B 108.7
H32A C32 H32B 107.6
C34 C33 C42 120.2(2)
C34 C33 C32 119.7(2)
C42 C33 C32 120.1(2)
O4 C34 C33 118.5(2)
O4 C34 C35 121.9(2)
C33 C34 C35 119.6(2)
C40 C35 C34 117.4(2)
C40 C35 C36 121.5(2)
C34 C35 C36 121.1(2)
C38 C36 C39 107.5(2)
C38 C36 C35 112.48(19)
C39 C36 C35 109.7(2)
C38 C36 C37 106.6(2)
C39 C36 C37 110.3(2)
C35 C36 C37 110.2(2)
C36 C37 H37A 109.5
C36 C37 H37B 109.5
H37A C37 H37B 109.5
C36 C37 H37C 109.5
H37A C37 H37C 109.5
H37B C37 H37C 109.5
C36 C38 H38A 109.5
C36 C38 H38B 109.5
H38A C38 H38B 109.5
C36 C38 H38C 109.5
H38A C38 H38C 109.5
H38B C38 H38C 109.5
C36 C39 H39A 109.5
C36 C39 H39B 109.5
H39A C39 H39B 109.5
C36 C39 H39C 109.5
H39A C39 H39C 109.5
H39B C39 H39C 109.5
C35 C40 C41 124.4(2)
C35 C40 H40 117.8
C41 C40 H40 117.8
C42 C41 C40 116.7(2)
C42 C41 C43 123.7(2)
C40 C41 C43 119.6(2)
C41 C42 C33 121.6(2)
C41 C42 H42 119.2
C33 C42 H42 119.2
C41 C43 C44 112.7(2)
C41 C43 C46 109.6(2)
C44 C43 C46 108.9(2)
C41 C43 C45 109.62(19)
C44 C43 C45 107.2(2)
C46 C43 C45 108.8(2)
C43 C44 H44A 109.5
C43 C44 H44B 109.5
H44A C44 H44B 109.5
C43 C44 H44C 109.5
H44A C44 H44C 109.5
H44B C44 H44C 109.5
C43 C45 H45A 109.5
C43 C45 H45B 109.5
H45A C45 H45B 109.5
C43 C45 H45C 109.5
H45A C45 H45C 109.5
H45B C45 H45C 109.5
C43 C46 H46A 109.5
C43 C46 H46B 109.5
H46A C46 H46B 109.5
C43 C46 H46C 109.5
H46A C46 H46C 109.5
H46B C46 H46C 109.5
O5 C51 C52 118.4(2)
O5 C51 C57 122.5(2)
C52 C51 C57 119.1(2)
C54 C52 C51 120.2(2)
C54 C52 C53 119.2(2)
C51 C52 C53 120.4(2)
N2 C53 C52 115.19(19)
N2 C53 H53A 108.5
C52 C53 H53A 108.5
N2 C53 H53B 108.5
C52 C53 H53B 108.5
H53A C53 H53B 107.5
C52 C54 C55 121.9(2)
C52 C54 H54 119
C55 C54 H54 119
C54 C55 C56 116.8(2)
C54 C55 C58 120.0(2)
C56 C55 C58 123.2(2)
C55 C56 C57 123.9(2)
C55 C56 H56 118
C57 C56 H56 118
C56 C57 C51 117.7(2)
C56 C57 C62 121.5(2)
C51 C57 C62 120.7(2)
C59 C58 C61 108.6(2)
C59 C58 C60 109.9(3)
C61 C58 C60 107.7(2)
C59 C58 C55 109.4(2)
C61 C58 C55 112.1(2)
C60 C58 C55 109.1(2)
C58 C59 H59A 109.5
C58 C59 H59B 109.5
H59A C59 H59B 109.5
C58 C59 H59C 109.5
H59A C59 H59C 109.5
H59B C59 H59C 109.5
C58 C60 H60A 109.5
C58 C60 H60B 109.5
H60A C60 H60B 109.5
C58 C60 H60C 109.5
H60A C60 H60C 109.5
H60B C60 H60C 109.5
C58 C61 H61A 109.5
C58 C61 H61B 109.5
H61A C61 H61B 109.5
C58 C61 H61C 109.5
H61A C61 H61C 109.5
H61B C61 H61C 109.5
C65 C62 C64 109.2(2)
C65 C62 C63 106.9(2)
C64 C62 C63 107.8(2)
C65 C62 C57 110.63(18)
C64 C62 C57 109.94(19)
C63 C62 C57 112.2(2)
C62 C63 H63A 109.5
C62 C63 H63B 109.5
H63A C63 H63B 109.5
C62 C63 H63C 109.5
H63A C63 H63C 109.5
H63B C63 H63C 109.5
C62 C64 H64A 109.5
C62 C64 H64B 109.5
H64A C64 H64B 109.5
C62 C64 H64C 109.5
H64A C64 H64C 109.5
H64B C64 H64C 109.5
C62 C65 H65A 109.5
C62 C65 H65B 109.5
H65A C65 H65B 109.5
C62 C65 H65C 109.5
H65A C65 H65C 109.5
H65B C65 H65C 109.5

loop_
_geom_bond_atom_site_label_1
_geom_bond_atom_site_label_2
_geom_bond_distance
Y1 O4 2.1156(16)
Y1 O5 2.1170(16)
Y1 N1 2.2412(18)
Y1 N2 2.5024(19)
Y1 N3 2.5257(18)
Y1 Si1 3.1339(7)
N1 Si2 1.6962(19)
N1 Si1 1.699(2)
N2 C21 1.469(3)
N2 C22 1.491(3)
N2 C53 1.497(3)
N3 C23 1.480(3)
N3 C31 1.487(3)
N3 C32 1.500(3)
O4 C34 1.349(3)
O5 C51 1.342(3)
Si1 C12 1.861(3)
Si1 C11 1.864(3)
Si1 HI1 1
Si2 C14 1.855(3)
Si2 C13 1.871(3)
Si2 HI2 1
C11 H11A 0.98
C11 H11B 0.98
C11 H11C 0.98
C12 H12A 0.98
C12 H12B 0.98
C12 H12C 0.98
C13 H13A 0.98
C13 H13B 0.98
C13 H13C 0.98
C14 H14A 0.98
C14 H14B 0.98
C14 H14C 0.98
C21 H21A 0.98
C21 H21B 0.98
C21 H21C 0.98
C22 C23 1.512(3)
C22 H22A 0.99
C22 H22B 0.99
C23 H23A 0.99
C23 H23B 0.99
C31 H31A 0.98
C31 H31B 0.98
C31 H31C 0.98
C32 C33 1.505(3)
C32 H32A 0.99
C32 H32B 0.99
C33 C34 1.402(3)
C33 C42 1.403(3)
C34 C35 1.419(3)
C35 C40 1.395(3)
C35 C36 1.535(3)
C36 C38 1.535(3)
C36 C39 1.535(4)
C36 C37 1.537(3)
C37 H37A 0.98
C37 H37B 0.98
C37 H37C 0.98
C38 H38A 0.98
C38 H38B 0.98
C38 H38C 0.98
C39 H39A 0.98
C39 H39B 0.98
C39 H39C 0.98
C40 C41 1.397(3)
C40 H40 0.95
C41 C42 1.390(3)
C41 C43 1.531(3)
C42 H42 0.95
C43 C44 1.531(3)
C43 C46 1.531(3)
C43 C45 1.537(3)
C44 H44A 0.98
C44 H44B 0.98
C44 H44C 0.98
C45 H45A 0.98
C45 H45B 0.98
C45 H45C 0.98
C46 H46A 0.98
C46 H46B 0.98
C46 H46C 0.98
C51 C52 1.412(3)
C51 C57 1.417(3)
C52 C54 1.390(3)
C52 C53 1.520(3)
C53 H53A 0.99
C53 H53B 0.99
C54 C55 1.392(3)
C54 H54 0.95
C55 C56 1.392(3)
C55 C58 1.542(3)
C56 C57 1.399(3)
C56 H56 0.95
C57 C62 1.539(3)
C58 C59 1.522(4)
C58 C61 1.531(3)
C58 C60 1.537(4)
C59 H59A 0.98
C59 H59B 0.98
C59 H59C 0.98
C60 H60A 0.98
C60 H60B 0.98
C60 H60C 0.98
C61 H61A 0.98
C61 H61B 0.98
C61 H61C 0.98
C62 C65 1.535(3)
C62 C64 1.535(3)
C62 C63 1.537(3)
C63 H63A 0.98
C63 H63B 0.98
C63 H63C 0.98
C64 H64A 0.98
C64 H64B 0.98
C64 H64C 0.98
C65 H65A 0.98
C65 H65B 0.98
C65 H65C 0.98

loop_
_geom_torsion_atom_site_label_1
_geom_torsion_atom_site_label_2
_geom_torsion_atom_site_label_3
_geom_torsion_atom_site_label_4
_geom_torsion
O4 Y1 N1 Si2 32.52(14)
O5 Y1 N1 Si2 -87.44(12)
N2 Y1 N1 Si2 -173.90(9)
N3 Y1 N1 Si2 116.49(12)
Si1 Y1 N1 Si2 -156.25(19)
O4 Y1 N1 Si1 -171.23(8)
O5 Y1 N1 Si1 68.81(10)
N2 Y1 N1 Si1 -17.65(16)
N3 Y1 N1 Si1 -87.26(9)
O4 Y1 N2 C21 -22.69(16)
O5 Y1 N2 C21 87.90(15)
N1 Y1 N2 C21 -176.81(14)
N3 Y1 N2 C21 -97.83(15)
Si1 Y1 N2 C21 173.41(13)
O4 Y1 N2 C22 99.88(14)
O5 Y1 N2 C22 -149.53(15)
N1 Y1 N2 C22 -54.24(18)
N3 Y1 N2 C22 24.73(13)
Si1 Y1 N2 C22 -64.02(14)
O4 Y1 N2 C53 -144.80(14)
O5 Y1 N2 C53 -34.20(14)
N1 Y1 N2 C53 61.09(18)
N3 Y1 N2 C53 140.06(15)
Si1 Y1 N2 C53 51.30(14)
O4 Y1 N3 C23 -106.28(15)
O5 Y1 N3 C23 14.4(2)
N1 Y1 N3 C23 145.34(15)
N2 Y1 N3 C23 3.67(14)
Si1 Y1 N3 C23 113.56(14)
O4 Y1 N3 C31 132.02(15)
O5 Y1 N3 C31 -107.27(17)
N1 Y1 N3 C31 23.64(15)
N2 Y1 N3 C31 -118.03(15)
Si1 Y1 N3 C31 -8.13(14)
O4 Y1 N3 C32 15.70(13)
O5 Y1 N3 C32 136.40(14)
N1 Y1 N3 C32 -92.69(14)
N2 Y1 N3 C32 125.65(14)
Si1 Y1 N3 C32 -124.46(13)
O5 Y1 O4 C34 -110.53(18)
N1 Y1 O4 C34 135.97(18)
N2 Y1 O4 C34 -27.22(19)
N3 Y1 O4 C34 40.24(18)
Si1 Y1 O4 C34 128.77(16)
O4 Y1 O5 C51 92.8(3)
N1 Y1 O5 C51 -149.8(3)
N2 Y1 O5 C51 -9.5(3)
N3 Y1 O5 C51 -19.8(3)
Si1 Y1 O5 C51 -120.5(3)
Si2 N1 Si1 C12 -79.87(18)
Y1 N1 Si1 C12 124.54(12)
Si2 N1 Si1 C11 47.79(18)
Y1 N1 Si1 C11 -107.80(12)
Si2 N1 Si1 Y1 155.59(19)
O4 Y1 Si1 N1 13.04(12)
O5 Y1 Si1 N1 -114.53(10)
N2 Y1 Si1 N1 168.31(10)
N3 Y1 Si1 N1 96.59(10)
O4 Y1 Si1 C12 -72.94(15)
O5 Y1 Si1 C12 159.49(14)
N1 Y1 Si1 C12 -85.98(16)
N2 Y1 Si1 C12 82.33(14)
N3 Y1 Si1 C12 10.61(14)
O4 Y1 Si1 C11 109.42(12)
O5 Y1 Si1 C11 -18.16(11)
N1 Y1 Si1 C11 96.38(14)
N2 Y1 Si1 C11 -95.31(11)
N3 Y1 Si1 C11 -167.03(11)
Si1 N1 Si2 C14 115.04(16)
Y1 N1 Si2 C14 -93.89(15)
Si1 N1 Si2 C13 -123.54(15)
Y1 N1 Si2 C13 27.54(16)
C21 N2 C22 C23 70.1(2)
C53 N2 C22 C23 -169.70(19)
Y1 N2 C22 C23 -52.5(2)
C31 N3 C23 C22 89.5(2)
C32 N3 C23 C22 -152.22(19)
Y1 N3 C23 C22 -31.9(2)
N2 C22 C23 N3 58.3(3)
C23 N3 C32 C33 60.4(2)
C31 N3 C32 C33 179.95(18)
Y1 N3 C32 C33 -62.7(2)
N3 C32 C33 C34 69.4(3)
N3 C32 C33 C42 -111.9(2)
Y1 O4 C34 C33 -52.3(3)
Y1 O4 C34 C35 127.17(19)
C42 C33 C34 O4 174.9(2)
C32 C33 C34 O4 -6.4(3)
C42 C33 C34 C35 -4.6(3)
C32 C33 C34 C35 174.1(2)
O4 C34 C35 C40 -175.4(2)
C33 C34 C35 C40 4.0(3)
O4 C34 C35 C36 5.0(3)
C33 C34 C35 C36 -175.6(2)
C40 C35 C36 C38 -2.6(3)
C34 C35 C36 C38 177.0(2)
C40 C35 C36 C39 -122.1(2)
C34 C35 C36 C39 57.4(3)
C40 C35 C36 C37 116.3(2)
C34 C35 C36 C37 -64.2(3)
C34 C35 C40 C41 -0.1(3)
C36 C35 C40 C41 179.5(2)
C35 C40 C41 C42 -3.1(3)
C35 C40 C41 C43 178.3(2)
C40 C41 C42 C33 2.6(3)
C43 C41 C42 C33 -178.9(2)
C34 C33 C42 C41 1.2(3)
C32 C33 C42 C41 -177.5(2)
C42 C41 C43 C44 7.9(3)
C40 C41 C43 C44 -173.6(2)
C42 C41 C43 C46 -113.6(3)
C40 C41 C43 C46 64.9(3)
C42 C41 C43 C45 127.1(2)
C40 C41 C43 C45 -54.4(3)
Y1 O5 C51 C52 24.6(4)
Y1 O5 C51 C57 -155.89(18)
O5 C51 C52 C54 -175.4(2)
C57 C51 C52 C54 5.1(3)
O5 C51 C52 C53 8.1(3)
C57 C51 C52 C53 -171.4(2)
C21 N2 C53 C52 -53.8(3)
C22 N2 C53 C52 -174.9(2)
Y1 N2 C53 C52 69.2(2)
C54 C52 C53 N2 124.4(2)
C51 C52 C53 N2 -59.0(3)
C51 C52 C54 C55 -1.4(4)
C53 C52 C54 C55 175.1(2)
C52 C54 C55 C56 -2.6(4)
C52 C54 C55 C58 177.9(2)
C54 C55 C56 C57 3.1(4)
C58 C55 C56 C57 -177.5(2)
C55 C56 C57 C51 0.5(4)
C55 C56 C57 C62 -177.1(2)
O5 C51 C57 C56 176.0(2)
C52 C51 C57 C56 -4.6(3)
O5 C51 C57 C62 -6.4(3)
C52 C51 C57 C62 173.0(2)
C54 C55 C58 C59 -66.1(3)
C56 C55 C58 C59 114.4(3)
C54 C55 C58 C61 173.4(2)
C56 C55 C58 C61 -6.0(3)
C54 C55 C58 C60 54.1(3)
C56 C55 C58 C60 -125.3(3)
C56 C57 C62 C65 -117.1(2)
C51 C57 C62 C65 65.4(3)
C56 C57 C62 C64 122.2(2)
C51 C57 C62 C64 -55.3(3)
C56 C57 C62 C63 2.2(3)
C51 C57 C62 C63 -175.3(2)
